data_1525059
loop_
_publ_author_name
'Pavlyuk, V.V.'
'Bodak, O.I.'
'Pecharskii, V.K.'
'Gladyshevskii, E.I.'
'Skolozdra, R.V.'

_publ_section_title
;
 New ternary stannides of rare-earth metals and lithium
;
_journal_name_full 'Izvestiya Akademii Nauk SSSR, Neorganicheskie Materialy'
_journal_page_first 1145
_journal_page_last 1148
_journal_volume 25
_journal_year 1989
_chemical_formula_sum 'Ce Li Sn2'
_space_group_IT_number 63
_symmetry_space_group_name_Hall '-C 2c 2'
_symmetry_space_group_name_H-M 'C m c m'
_cell_angle_alpha 90
_cell_angle_beta 90
_cell_angle_gamma 90
_cell_formula_units_Z 4
_cell_length_a 4.445
_cell_length_b 18.068
_cell_length_c 4.524
_cell_volume 363.333
_citation_journal_id_ASTM IVNMAW
_cod_data_source_file Pavlyuk_IVNMAW_1989_831.cif
_cod_data_source_block Ce1Li1Sn2
_cod_original_cell_volume 363.3327
_cod_original_formula_sum 'Ce1 Li1 Sn2'
_cod_database_code 1525059

loop_
_symmetry_equiv_pos_as_xyz
x,y,z
-x,-y,z+1/2
x,-y,-z
-x,y,-z+1/2
-x,-y,-z
x,y,-z-1/2
-x,y,z
x,-y,z-1/2
x+1/2,y+1/2,z
-x+1/2,-y+1/2,z+1/2
x+1/2,-y+1/2,-z
-x+1/2,y+1/2,-z+1/2
-x+1/2,-y+1/2,-z
x+1/2,y+1/2,-z-1/2
-x+1/2,y+1/2,z
x+1/2,-y+1/2,z-1/2

loop_
_atom_site_label
_atom_site_type_symbol
_atom_site_fract_x
_atom_site_fract_y
_atom_site_fract_z
_atom_site_occupancy
_atom_site_U_iso_or_equiv
Sn1 Sn 0 0.459 0.25 1 0.0
Ce1 Ce 0 0.099 0.25 1 0.0
Sn2 Sn 0 0.754 0.25 1 0.0
Li1 Li 0 0.316 0.25 1 0.0
